data_7160209
loop_
_publ_author_name
'Sahoo, Tanmoy'
'Prasanna, Dasari Vijaya'
'Sridhar, B.'
'Subba Reddy, B. V.'

_publ_section_title
;
 Novel electron donor-acceptor (EDA) complex promoted arylation of
 2-oxo-2<i>H</i>-chromene-3-carbonitriles under visible light irradiation.
;
_journal_issue 48
_journal_name_full 'Organic &amp; biomolecular chemistry'
_journal_page_first 9408
_journal_page_last 9412
_journal_paper_doi 10.1039/d4ob01493f
_journal_volume 22
_journal_year 2024
_chemical_formula_moiety 'C17 H10 Cl N O2'
_chemical_formula_sum 'C17 H10 Cl N O2'
_chemical_formula_weight 295.71
_space_group_crystal_system monoclinic
_space_group_IT_number 14
_space_group_name_Hall '-P 2yn'
_space_group_name_H-M_alt 'P 1 21/n 1'
_atom_sites_solution_hydrogens geom
_audit_creation_method SHELXL-2019/3
_audit_update_record
;
2024-08-26 deposited with the CCDC.	2024-11-04 downloaded from the CCDC.
;
_cell_angle_alpha 90
_cell_angle_beta 99.990(10)
_cell_angle_gamma 90
_cell_formula_units_Z 4
_cell_length_a 10.719(2)
_cell_length_b 6.7143(18)
_cell_length_c 19.670(5)
_cell_measurement_reflns_used 4730
_cell_measurement_temperature 294(2)
_cell_measurement_theta_max 28.348
_cell_measurement_theta_min 3.211
_cell_volume 1394.2(6)
_computing_cell_refinement '<i>SAINT</i> (Bruker, 2016)'
_computing_data_collection '<i>APEX3</i> (Bruker, 2016)'
_computing_data_reduction 'Bruker SAINT'
_computing_molecular_graphics 'Bruker SHELXTL'
_computing_publication_material 'Bruker SHELXTL'
_computing_structure_refinement 'SHELXL-2018/3 (Sheldrick, 2018)'
_computing_structure_solution 'SHELXT 2018/2 (Sheldrick, 2018)'
_diffrn_ambient_temperature 294(2)
_diffrn_measured_fraction_theta_full 0.995
_diffrn_measured_fraction_theta_max 0.990
_diffrn_measurement_device_type 'Bruker D8 QUEST PHOTON-100'
_diffrn_measurement_method '\w and \f'
_diffrn_radiation_type MoK\a
_diffrn_radiation_wavelength 0.71073
_diffrn_reflns_av_R_equivalents 0.0395
_diffrn_reflns_av_unetI/netI 0.0419
_diffrn_reflns_Laue_measured_fraction_full 0.995
_diffrn_reflns_Laue_measured_fraction_max 0.990
_diffrn_reflns_limit_h_max 14
_diffrn_reflns_limit_h_min -9
_diffrn_reflns_limit_k_max 8
_diffrn_reflns_limit_k_min -8
_diffrn_reflns_limit_l_max 24
_diffrn_reflns_limit_l_min -26
_diffrn_reflns_number 13735
_diffrn_reflns_point_group_measured_fraction_full 0.995
_diffrn_reflns_point_group_measured_fraction_max 0.990
_diffrn_reflns_theta_full 25.242
_diffrn_reflns_theta_max 28.407
_diffrn_reflns_theta_min 2.103
_exptl_absorpt_coefficient_mu 0.277
_exptl_absorpt_correction_T_max 0.7457
_exptl_absorpt_correction_T_min 0.6482
_exptl_absorpt_correction_type multi-scan
_exptl_absorpt_process_details
;
 SADABS 2016/2: Krause, L., Herbst-Irmer, R., Sheldrick G.M. & Stalke D.,
 J. Appl. Cryst. 48 (2015) 3-10
;
_exptl_crystal_colour colourless
_exptl_crystal_density_diffrn 1.409
_exptl_crystal_description block
_exptl_crystal_F_000 608
_exptl_crystal_size_max 0.220
_exptl_crystal_size_mid 0.180
_exptl_crystal_size_min 0.150
_refine_diff_density_max 0.227
_refine_diff_density_min -0.279
_refine_diff_density_rms 0.044
_refine_ls_extinction_method none
_refine_ls_goodness_of_fit_ref 1.064
_refine_ls_hydrogen_treatment constr
_refine_ls_matrix_type full
_refine_ls_number_parameters 191
_refine_ls_number_reflns 3451
_refine_ls_number_restraints 0
_refine_ls_restrained_S_all 1.064
_refine_ls_R_factor_all 0.0837
_refine_ls_R_factor_gt 0.0446
_refine_ls_shift/su_max 0.001
_refine_ls_shift/su_mean 0.000
_refine_ls_structure_factor_coef Fsqd
_refine_ls_weighting_details 'w=1/[\s^2^(Fo^2^)+(0.0628P)^2^+0.2759P] where P=(Fo^2^+2Fc^2^)/3'
_refine_ls_weighting_scheme calc
_refine_ls_wR_factor_gt 0.1139
_refine_ls_wR_factor_ref 0.1421
_reflns_Friedel_coverage 0.000
_reflns_number_gt 2176
_reflns_number_total 3451
_reflns_threshold_expression 'I > 2\s(I)'
_cod_data_source_file d4ob01493f2.cif
_cod_data_source_block KB1607_0m
_cod_depositor_comments 'Adding full bibliography for 7160209.cif.'
_cod_original_sg_symbol_H-M 'P 21/n'
_cod_database_code 7160209
_shelx_shelxl_version_number 2019/3
_shelx_space_group_comment
;
The symmetry employed for this shelxl refinement is uniquely defined
by the following loop, which should always be used as a source of
symmetry information in preference to the above space-group names.
They are only intended as comments.
;
_shelx_estimated_absorpt_t_min 0.942
_shelx_estimated_absorpt_t_max 0.960

loop_
_space_group_symop_operation_xyz
'x, y, z'
'-x+1/2, y+1/2, -z+1/2'
'-x, -y, -z'
'x-1/2, -y-1/2, z-1/2'

loop_
_atom_site_label
_atom_site_type_symbol
_atom_site_fract_x
_atom_site_fract_y
_atom_site_fract_z
_atom_site_U_iso_or_equiv
_atom_site_adp_type
_atom_site_occupancy
_atom_site_site_symmetry_order
_atom_site_calc_flag
_atom_site_refinement_flags_posn
_atom_site_refinement_flags_adp
_atom_site_refinement_flags_occupancy
_atom_site_disorder_assembly
_atom_site_disorder_group
C1 C 0.4658(2) 0.7573(3) 0.45779(10) 0.0585(6) Uani 1 1 d . . . . .
H1 H 0.508912 0.760463 0.420651 0.070 Uiso 1 1 calc R U . . .
C2 C 0.3357(3) 0.7653(3) 0.44700(11) 0.0630(6) Uani 1 1 d . . . . .
H2 H 0.291772 0.775086 0.401998 0.076 Uiso 1 1 calc R U . . .
C3 C 0.2672(2) 0.7592(3) 0.50114(10) 0.0563(5) Uani 1 1 d . . . . .
C4 C 0.1249(2) 0.7632(4) 0.48795(13) 0.0800(8) Uani 1 1 d . . . . .
H4A H 0.095901 0.887955 0.467110 0.120 Uiso 1 1 calc R U . . .
H4B H 0.094690 0.748215 0.530842 0.120 Uiso 1 1 calc R U . . .
H4C H 0.093159 0.656139 0.457461 0.120 Uiso 1 1 calc R U . . .
C5 C 0.33543(18) 0.7474(2) 0.56773(10) 0.0472(4) Uani 1 1 d . . . . .
H5 H 0.291865 0.743749 0.604681 0.057 Uiso 1 1 calc R U . . .
C6 C 0.46805(18) 0.7410(2) 0.58094(9) 0.0431(4) Uani 1 1 d . . . . .
C7 C 0.5319(2) 0.7445(2) 0.52487(10) 0.0485(4) Uani 1 1 d . . . . .
C8 C 0.7366(2) 0.7160(3) 0.59682(11) 0.0546(5) Uani 1 1 d . . . . .
C9 C 0.67021(16) 0.7057(3) 0.65576(10) 0.0454(4) Uani 1 1 d . . . . .
C10 C 0.54253(16) 0.7239(2) 0.64964(9) 0.0404(4) Uani 1 1 d . . . . .
C11 C 0.75150(17) 0.6878(3) 0.72175(11) 0.0480(4) Uani 1 1 d . . . . .
C12 C 0.48003(15) 0.7285(2) 0.71163(8) 0.0396(4) Uani 1 1 d . . . . .
C13 C 0.41629(17) 0.8989(3) 0.72673(9) 0.0504(5) Uani 1 1 d . . . . .
H13 H 0.410768 1.008179 0.697324 0.060 Uiso 1 1 calc R U . . .
C14 C 0.36102(17) 0.9068(3) 0.78524(9) 0.0527(5) Uani 1 1 d . . . . .
H14 H 0.318826 1.021066 0.795420 0.063 Uiso 1 1 calc R U . . .
C15 C 0.36914(16) 0.7440(3) 0.82814(9) 0.0461(4) Uani 1 1 d . . . . .
C16 C 0.43195(17) 0.5743(3) 0.81442(9) 0.0521(5) Uani 1 1 d . . . . .
H16 H 0.437241 0.465636 0.844101 0.063 Uiso 1 1 calc R U . . .
C17 C 0.48742(16) 0.5670(3) 0.75574(9) 0.0471(4) Uani 1 1 d . . . . .
H17 H 0.529898 0.452525 0.746014 0.057 Uiso 1 1 calc R U . . .
N1 N 0.81748(16) 0.6734(3) 0.77398(10) 0.0627(5) Uani 1 1 d . . . . .
O1 O 0.66201(14) 0.73509(19) 0.53330(7) 0.0568(4) Uani 1 1 d . . . . .
O2 O 0.84935(15) 0.7109(3) 0.60036(9) 0.0802(5) Uani 1 1 d . . . . .
Cl1 Cl 0.29837(5) 0.75383(9) 0.90135(3) 0.0687(2) Uani 1 1 d . . . . .

loop_
_atom_site_aniso_label
_atom_site_aniso_U_11
_atom_site_aniso_U_22
_atom_site_aniso_U_33
_atom_site_aniso_U_23
_atom_site_aniso_U_13
_atom_site_aniso_U_12
C1 0.0954(17) 0.0456(11) 0.0395(10) -0.0003(8) 0.0254(10) -0.0023(10)
C2 0.0985(18) 0.0494(12) 0.0380(10) 0.0001(8) 0.0034(10) 0.0015(11)
C3 0.0702(13) 0.0510(11) 0.0444(11) -0.0015(8) 0.0003(9) 0.0046(9)
C4 0.0724(15) 0.0951(19) 0.0629(15) -0.0064(12) -0.0147(12) 0.0130(13)
C5 0.0539(10) 0.0478(10) 0.0404(9) -0.0016(7) 0.0098(8) 0.0009(8)
C6 0.0555(10) 0.0380(9) 0.0380(9) -0.0019(7) 0.0136(7) -0.0007(7)
C7 0.0659(12) 0.0386(9) 0.0453(10) -0.0026(7) 0.0216(9) -0.0034(8)
C8 0.0576(11) 0.0522(11) 0.0609(13) -0.0085(9) 0.0291(10) -0.0066(9)
C9 0.0452(9) 0.0440(10) 0.0500(10) -0.0057(8) 0.0174(8) -0.0029(8)
C10 0.0459(9) 0.0367(9) 0.0415(9) -0.0021(7) 0.0155(7) -0.0012(7)
C11 0.0403(9) 0.0463(10) 0.0603(12) -0.0038(9) 0.0171(9) -0.0032(8)
C12 0.0352(8) 0.0495(10) 0.0342(8) -0.0018(7) 0.0065(6) 0.0001(7)
C13 0.0579(11) 0.0515(11) 0.0435(10) 0.0031(8) 0.0140(8) 0.0091(9)
C14 0.0519(10) 0.0613(12) 0.0468(10) -0.0052(9) 0.0143(8) 0.0106(9)
C15 0.0365(8) 0.0685(12) 0.0346(9) -0.0028(8) 0.0097(7) -0.0017(8)
C16 0.0513(10) 0.0616(12) 0.0451(10) 0.0106(9) 0.0130(8) 0.0010(9)
C17 0.0456(9) 0.0494(10) 0.0488(10) 0.0044(8) 0.0150(8) 0.0069(8)
N1 0.0524(10) 0.0678(12) 0.0668(12) 0.0035(9) 0.0075(9) -0.0026(9)
O1 0.0688(9) 0.0569(8) 0.0531(8) -0.0035(6) 0.0344(7) -0.0046(6)
O2 0.0545(9) 0.1070(13) 0.0887(12) -0.0092(9) 0.0395(8) -0.0074(8)
Cl1 0.0648(4) 0.1006(5) 0.0472(3) -0.0047(3) 0.0277(2) -0.0020(3)

loop_
_atom_type_symbol
_atom_type_description
_atom_type_scat_dispersion_real
_atom_type_scat_dispersion_imag
_atom_type_scat_source
C C 0.0033 0.0016 'International Tables Vol C Tables 4.2.6.8 and 6.1.1.4'
H H 0.0000 0.0000 'International Tables Vol C Tables 4.2.6.8 and 6.1.1.4'
N N 0.0061 0.0033 'International Tables Vol C Tables 4.2.6.8 and 6.1.1.4'
O O 0.0106 0.0060 'International Tables Vol C Tables 4.2.6.8 and 6.1.1.4'
Cl Cl 0.1484 0.1585 'International Tables Vol C Tables 4.2.6.8 and 6.1.1.4'

loop_
_geom_angle_atom_site_label_1
_geom_angle_atom_site_label_2
_geom_angle_atom_site_label_3
_geom_angle
_geom_angle_site_symmetry_1
_geom_angle_site_symmetry_3
_geom_angle_publ_flag
C2 C1 C7 119.09(19) . . ?
C2 C1 H1 120.5 . . ?
C7 C1 H1 120.5 . . ?
C1 C2 C3 122.36(19) . . ?
C1 C2 H2 118.8 . . ?
C3 C2 H2 118.8 . . ?
C5 C3 C2 117.5(2) . . ?
C5 C3 C4 121.2(2) . . ?
C2 C3 C4 121.4(2) . . ?
C3 C4 H4A 109.5 . . ?
C3 C4 H4B 109.5 . . ?
H4A C4 H4B 109.5 . . ?
C3 C4 H4C 109.5 . . ?
H4A C4 H4C 109.5 . . ?
H4B C4 H4C 109.5 . . ?
C3 C5 C6 121.94(19) . . ?
C3 C5 H5 119.0 . . ?
C6 C5 H5 119.0 . . ?
C7 C6 C5 118.29(18) . . ?
C7 C6 C10 118.15(17) . . ?
C5 C6 C10 123.52(17) . . ?
O1 C7 C1 117.18(17) . . ?
O1 C7 C6 121.96(18) . . ?
C1 C7 C6 120.86(19) . . ?
O2 C8 O1 118.64(19) . . ?
O2 C8 C9 125.2(2) . . ?
O1 C8 C9 116.16(17) . . ?
C10 C9 C11 122.08(16) . . ?
C10 C9 C8 123.12(18) . . ?
C11 C9 C8 114.68(16) . . ?
C9 C10 C6 118.23(16) . . ?
C9 C10 C12 121.24(16) . . ?
C6 C10 C12 120.53(15) . . ?
N1 C11 C9 179.22(19) . . ?
C17 C12 C13 119.20(16) . . ?
C17 C12 C10 120.81(15) . . ?
C13 C12 C10 119.96(15) . . ?
C14 C13 C12 120.43(17) . . ?
C14 C13 H13 119.8 . . ?
C12 C13 H13 119.8 . . ?
C15 C14 C13 119.31(17) . . ?
C15 C14 H14 120.3 . . ?
C13 C14 H14 120.3 . . ?
C16 C15 C14 121.33(16) . . ?
C16 C15 Cl1 119.50(14) . . ?
C14 C15 Cl1 119.17(14) . . ?
C15 C16 C17 119.20(17) . . ?
C15 C16 H16 120.4 . . ?
C17 C16 H16 120.4 . . ?
C12 C17 C16 120.53(17) . . ?
C12 C17 H17 119.7 . . ?
C16 C17 H17 119.7 . . ?
C8 O1 C7 122.26(15) . . ?

loop_
_geom_bond_atom_site_label_1
_geom_bond_atom_site_label_2
_geom_bond_distance
_geom_bond_site_symmetry_2
_geom_bond_publ_flag
C1 C2 1.375(3) . ?
C1 C7 1.388(3) . ?
C1 H1 0.9300 . ?
C2 C3 1.395(3) . ?
C2 H2 0.9300 . ?
C3 C5 1.387(3) . ?
C3 C4 1.502(3) . ?
C4 H4A 0.9600 . ?
C4 H4B 0.9600 . ?
C4 H4C 0.9600 . ?
C5 C6 1.401(3) . ?
C5 H5 0.9300 . ?
C6 C7 1.395(3) . ?
C6 C10 1.450(2) . ?
C7 O1 1.377(2) . ?
C8 O2 1.199(3) . ?
C8 O1 1.367(3) . ?
C8 C9 1.463(3) . ?
C9 C10 1.359(2) . ?
C9 C11 1.437(3) . ?
C10 C12 1.490(2) . ?
C11 N1 1.146(2) . ?
C12 C17 1.383(2) . ?
C12 C13 1.391(2) . ?
C13 C14 1.384(2) . ?
C13 H13 0.9300 . ?
C14 C15 1.374(3) . ?
C14 H14 0.9300 . ?
C15 C16 1.374(3) . ?
C15 Cl1 1.7413(18) . ?
C16 C17 1.388(2) . ?
C16 H16 0.9300 . ?
C17 H17 0.9300 . ?

loop_
_geom_torsion_atom_site_label_1
_geom_torsion_atom_site_label_2
_geom_torsion_atom_site_label_3
_geom_torsion_atom_site_label_4
_geom_torsion
_geom_torsion_site_symmetry_1
_geom_torsion_site_symmetry_2
_geom_torsion_site_symmetry_3
_geom_torsion_site_symmetry_4
_geom_torsion_publ_flag
C7 C1 C2 C3 -0.6(3) . . . . ?
C1 C2 C3 C5 0.9(3) . . . . ?
C1 C2 C3 C4 -178.54(19) . . . . ?
C2 C3 C5 C6 -0.3(3) . . . . ?
C4 C3 C5 C6 179.18(17) . . . . ?
C3 C5 C6 C7 -0.6(2) . . . . ?
C3 C5 C6 C10 -178.47(16) . . . . ?
C2 C1 C7 O1 179.42(16) . . . . ?
C2 C1 C7 C6 -0.4(3) . . . . ?
C5 C6 C7 O1 -178.82(15) . . . . ?
C10 C6 C7 O1 -0.9(2) . . . . ?
C5 C6 C7 C1 1.0(2) . . . . ?
C10 C6 C7 C1 178.92(16) . . . . ?
O2 C8 C9 C10 176.01(19) . . . . ?
O1 C8 C9 C10 -3.3(3) . . . . ?
O2 C8 C9 C11 -0.1(3) . . . . ?
O1 C8 C9 C11 -179.38(16) . . . . ?
C11 C9 C10 C6 -179.95(15) . . . . ?
C8 C9 C10 C6 4.2(2) . . . . ?
C11 C9 C10 C12 0.7(3) . . . . ?
C8 C9 C10 C12 -175.09(15) . . . . ?
C7 C6 C10 C9 -2.1(2) . . . . ?
C5 C6 C10 C9 175.71(16) . . . . ?
C7 C6 C10 C12 177.22(14) . . . . ?
C5 C6 C10 C12 -5.0(2) . . . . ?
C9 C10 C12 C17 -62.5(2) . . . . ?
C6 C10 C12 C17 118.15(18) . . . . ?
C9 C10 C12 C13 115.65(19) . . . . ?
C6 C10 C12 C13 -63.7(2) . . . . ?
C17 C12 C13 C14 0.1(3) . . . . ?
C10 C12 C13 C14 -178.15(16) . . . . ?
C12 C13 C14 C15 -0.4(3) . . . . ?
C13 C14 C15 C16 0.6(3) . . . . ?
C13 C14 C15 Cl1 -179.49(14) . . . . ?
C14 C15 C16 C17 -0.5(3) . . . . ?
Cl1 C15 C16 C17 179.58(14) . . . . ?
C13 C12 C17 C16 0.0(3) . . . . ?
C10 C12 C17 C16 178.22(16) . . . . ?
C15 C16 C17 C12 0.2(3) . . . . ?
O2 C8 O1 C7 -179.22(17) . . . . ?
C9 C8 O1 C7 0.1(2) . . . . ?
C1 C7 O1 C8 -177.95(15) . . . . ?
C6 C7 O1 C8 1.9(2) . . . . ?
